data_1553392
loop_
_publ_author_name
'Raghavan, Vijay'
'Johnson, Jordan L.'
'Stec, Donald F.'
'Song, Bongkeun'
'Zajac, Grzegorz'
'Baranska, Malgorzata'
'Harris, Constance M.'
'Schley, Nathan D.'
'Polavarapu, Prasad L.'
'Harris, Thomas M.'

_publ_section_title
;
 Absolute Configurations of Naturally Occurring [5]- and [3]-Ladderanoic
 Acids: Isolation, Chiroptical Spectroscopy, and Crystallography.
;
_journal_issue 12
_journal_name_full 'Journal of natural products'
_journal_page_first 2654
_journal_page_last 2666
_journal_paper_doi 10.1021/acs.jnatprod.8b00458
_journal_volume 81
_journal_year 2018
_chemical_absolute_configuration ad
_chemical_formula_moiety 'C20 H30 O2'
_chemical_formula_sum 'C20 H30 O2'
_chemical_formula_weight 302.44
_space_group_crystal_system monoclinic
_space_group_IT_number 5
_space_group_name_Hall 'C 2y'
_space_group_name_H-M_alt 'C 1 2 1'
_atom_sites_solution_hydrogens geom
_atom_sites_solution_primary dual
_audit_creation_date 2017-04-12
_audit_creation_method
;
Olex2 1.2
(compiled 2017.03.28 svn.r3405 for OlexSys, GUI svn.r5335)
;
_cell_angle_alpha 90
_cell_angle_beta 90.556(3)
_cell_angle_gamma 90
_cell_formula_units_Z 8
_cell_length_a 64.164(2)
_cell_length_b 4.8171(2)
_cell_length_c 10.9786(4)
_cell_measurement_reflns_used 4284
_cell_measurement_temperature 100.0(2)
_cell_measurement_theta_max 70.8670
_cell_measurement_theta_min 4.1280
_cell_volume 3393.2(2)
_computing_cell_refinement 'CrysAlisPro 1.171.38.46 (Rigaku OD, 2015)'
_computing_data_collection 'CrysAlisPro 1.171.38.46 (Rigaku OD, 2015)'
_computing_data_reduction 'CrysAlisPro 1.171.38.46 (Rigaku OD, 2015)'
_computing_molecular_graphics 'Olex2 (Dolomanov et al., 2009)'
_computing_publication_material 'Olex2 (Dolomanov et al., 2009)'
_computing_structure_refinement 'ShelXL (Sheldrick, 2015)'
_computing_structure_solution 'ShelXD (Sheldrick, 2008)'
_diffrn_ambient_environment N~2~
_diffrn_ambient_temperature 100.0(2)
_diffrn_detector 'CCD plate'
_diffrn_detector_area_resol_mean 16.3012
_diffrn_detector_type EosS2
_diffrn_measured_fraction_theta_full 0.992
_diffrn_measured_fraction_theta_max 0.992
_diffrn_measurement_details
;
List of Runs (angles in degrees, time in seconds):

  # Type    Start    End  Width  t~exp~   \w     \q     \k     \f   Frames
--------------------------------------------------------------------------
  1  \w    -53.00  31.00   0.75    6.21    --  -36.45  57.00  30.00  112
  2  \w   -104.00 -20.00   0.75    6.21    --  -36.45 -57.00  60.00  112
  3  \w     91.00 175.00   0.75   24.86    --  108.65  61.00  60.00  112
  4  \w   -104.00 -11.00   0.75    6.21    --  -36.45 -77.00 -30.00  124
  5  \w     41.00 137.00   0.75   24.86    --  108.65 -80.00 -13.44  128
  6  \w     20.00 104.00   0.75    6.21    --   36.45  57.00 -30.00  112
  7  \w    -31.00  53.00   0.75    6.21    --   36.45 -57.00 -90.00  112
  8  \w      7.00 107.50   0.75    6.21    --   36.45  19.00  30.00  134
  9  \w      7.00 107.50   0.75    6.21    --   36.45  19.00-120.00  134
 10  \w     18.00 105.00   0.75    6.21    --   36.45  38.00 150.00  116
 11  \w    -31.00  53.00   0.75    6.21    --   36.45 -57.00 -60.00  112
 12  \w     10.00 103.00   0.75    6.21    --   36.45  77.00-120.00  124
 13  \w     82.00 175.00   0.75   24.86    --  108.65  77.00 -30.00  124
 14  \w     87.00 177.00   0.75   24.86    --  108.65  30.00   0.00  120
 15  \w     82.00 175.00   0.75   24.86    --  108.65  77.00  30.00  124
 16  \w     39.00 129.00   0.75   24.86    --  108.65 -30.00  60.00  120
 17  \w     87.00 158.25   0.75   24.86    --  108.65  30.00  60.00   95
 18  \w     82.00 107.50   0.75   24.86    --  108.65  77.00 -60.00   34
 19  \w     92.00 118.25   0.75   24.86    --  108.65  61.00 -60.00   35
 20  \w     92.00 118.25   0.75   24.86    --  108.65  45.00 -90.00   35
 21  \w    131.00 157.25   0.75   24.86    --  108.65  77.00 -90.00   35
 22  \w     44.00 132.50   0.75   24.86    --  108.65 -77.00 150.00  118
 23  \w    126.00 171.00   0.75   24.86    --  108.65  77.00   0.00   60
 24  \w     82.00 108.25   0.75   24.86    --  108.65  77.00   0.00   35
 25  \w     87.00 113.25   0.75   24.86    --  108.65  30.00 -30.00   35
 26  \w     91.00 120.25   0.75   24.86    --  108.65  61.00  30.00   39
 27  \w     91.00 117.25   0.75   24.86    --  108.65  61.00   0.00   35
 28  \w     82.00 108.25   0.75   24.86    --  108.65  77.00 -90.00   35
 29  \w     91.00 117.25   0.75   24.86    --  108.65  61.00 -30.00   35
 30  \w     95.00 127.25   0.75   24.86    --  108.65  30.00 -60.00   43
 31  \w     91.00 128.50   0.75   24.86    --  108.65  45.00  60.00   50
 32  \w     94.00 120.25   0.75   24.86    --  108.65  45.00   0.00   35
 33  \w     91.00 116.50   0.75   24.86    --  108.65  45.00  30.00   34
 34  \w     72.00  98.25   0.75   24.86    --  108.65  15.00  30.00   35
 35  \w     97.00 129.25   0.75   24.86    --  108.65 -80.00  19.02   43
 36  \w     97.00 123.25   0.75   24.86    --  108.65  61.00 -90.00   35
 37  \w     94.00 120.25   0.75   24.86    --  108.65  45.00 -60.00   35
 38  \w     87.00 113.25   0.75   24.86    --  108.65  30.00  30.00   35
 39  \w     89.00 115.25   0.75   24.86    --  108.65  15.00   0.00   35
 40  \w     44.00  47.00   0.75   24.86    --  108.65 -61.00 -90.00    4
;
_diffrn_measurement_device 'four-circle diffractometer'
_diffrn_measurement_device_type 'SuperNova, Dual, Cu at zero, EosS2'
_diffrn_measurement_method '\w scans'
_diffrn_orient_matrix_type 'CrysAlisPro convention (1999,Acta A55,543-557)'
_diffrn_orient_matrix_UB_11 -0.0146452000
_diffrn_orient_matrix_UB_12 0.1077670000
_diffrn_orient_matrix_UB_13 -0.1016723000
_diffrn_orient_matrix_UB_21 -0.0184531000
_diffrn_orient_matrix_UB_22 -0.0094509000
_diffrn_orient_matrix_UB_23 0.0885371000
_diffrn_orient_matrix_UB_31 0.0046351000
_diffrn_orient_matrix_UB_32 0.3009056000
_diffrn_orient_matrix_UB_33 0.0391372000
_diffrn_radiation_monochromator mirror
_diffrn_radiation_probe x-ray
_diffrn_radiation_type CuK\a
_diffrn_radiation_wavelength 1.54184
_diffrn_reflns_av_R_equivalents 0.0444
_diffrn_reflns_av_unetI/netI 0.0508
_diffrn_reflns_Laue_measured_fraction_full 0.992
_diffrn_reflns_Laue_measured_fraction_max 0.992
_diffrn_reflns_limit_h_max 76
_diffrn_reflns_limit_h_min -76
_diffrn_reflns_limit_k_max 5
_diffrn_reflns_limit_k_min -5
_diffrn_reflns_limit_l_max 13
_diffrn_reflns_limit_l_min -10
_diffrn_reflns_number 16132
_diffrn_reflns_point_group_measured_fraction_full 0.920
_diffrn_reflns_point_group_measured_fraction_max 0.920
_diffrn_reflns_theta_full 66.600
_diffrn_reflns_theta_max 66.600
_diffrn_reflns_theta_min 4.027
_diffrn_source 'micro-focus sealed X-ray tube'
_diffrn_source_type 'SuperNova (Cu) X-ray Source'
_exptl_absorpt_coefficient_mu 0.572
_exptl_absorpt_correction_T_max 1.000
_exptl_absorpt_correction_T_min 0.785
_exptl_absorpt_correction_type gaussian
_exptl_absorpt_process_details
;
CrysAlisPro 1.171.38.46 (Rigaku Oxford Diffraction, 2015)
Numerical absorption correction based on gaussian integration over
			a multifaceted crystal model
Empirical absorption correction using spherical harmonics,
 implemented in SCALE3 ABSPACK scaling algorithm.
;
_exptl_crystal_colour colourless
_exptl_crystal_colour_primary colourless
_exptl_crystal_density_diffrn 1.184
_exptl_crystal_description plate
_exptl_crystal_F_000 1328
_exptl_crystal_recrystallization_method 'By slow evaporation of a saturated methanol solution.'
_exptl_crystal_size_max 0.259
_exptl_crystal_size_mid 0.068
_exptl_crystal_size_min 0.012
_refine_diff_density_max 0.213
_refine_diff_density_min -0.216
_refine_diff_density_rms 0.043
_refine_ls_abs_structure_details
;
 Flack x determined using 1539 quotients [(I+)-(I-)]/[(I+)+(I-)]
 (Parsons, Flack and Wagner, Acta Cryst. B69 (2013) 249-259).
;
_refine_ls_abs_structure_Flack -0.1(2)
_refine_ls_extinction_method none
_refine_ls_goodness_of_fit_ref 1.020
_refine_ls_hydrogen_treatment constr
_refine_ls_matrix_type full
_refine_ls_number_parameters 399
_refine_ls_number_reflns 5530
_refine_ls_number_restraints 1
_refine_ls_restrained_S_all 1.020
_refine_ls_R_factor_all 0.0600
_refine_ls_R_factor_gt 0.0484
_refine_ls_shift/su_max 0.000
_refine_ls_shift/su_mean 0.000
_refine_ls_structure_factor_coef Fsqd
_refine_ls_weighting_details 'w=1/[\s^2^(Fo^2^)+(0.0800P)^2^] where P=(Fo^2^+2Fc^2^)/3'
_refine_ls_weighting_scheme calc
_refine_ls_wR_factor_gt 0.1284
_refine_ls_wR_factor_ref 0.1383
_reflns_Friedel_coverage 0.640
_reflns_Friedel_fraction_full 0.826
_reflns_Friedel_fraction_max 0.826
_reflns_number_gt 4643
_reflns_number_total 5530
_reflns_threshold_expression 'I > 2\s(I)'
_cod_data_source_file np8b00458_si_003.cif
_cod_data_source_block 5-ladderane_acid
_cod_database_code 1553392
_shelx_shelxl_version_number 2014/7
_chemical_oxdiff_formula C20H30O2
_shelx_space_group_comment
;
The symmetry employed for this shelxl refinement is uniquely defined
by the following loop, which should always be used as a source of
symmetry information in preference to the above space-group names.
They are only intended as comments.
;
_reflns_odcompleteness_completeness 99.26
_reflns_odcompleteness_iscentric 1
_reflns_odcompleteness_theta 66.49
_olex2_refinement_description
;
1. Fixed Uiso
 At 1.2 times of:
  All C(H) groups, All C(H,H) groups
 At 1.5 times of:
  All O(H) groups
2.a Ternary CH refined with riding coordinates:
 C9(H9), C11(H11), C12(H12), C13(H13), C14(H14), C15(H15), C16(H16), C17(H17),
 C18(H18), C9B(H9B), C11B(H11B), C12B(H12B), C13B(H13B), C14B(H14B), C15B(H15B),
  C16B(H16B), C17B(H17B), C18B(H18B)
2.b Secondary CH2 refined with riding coordinates:
 C2(H2A,H2B), C3(H3A,H3B), C4(H4A,H4B), C5(H5A,H5B), C6(H6A,H6B), C7(H7A,H7B),
 C8(H8A,H8B), C10(H10A,H10B), C19(H19A,H19B), C20(H20A,H20B), C2B(H2BB,H2BC),
 C3B(H3BA,H3BB), C4B(H4BA,H4BB), C5B(H5BA,H5BB), C6B(H6BA,H6BB), C7B(H7BA,H7BB),
  C8B(H8BA,H8BB), C10B(H10C,H10D), C19B(H19C,H19D), C20B(H20C,H20D)
2.c Idealised tetrahedral OH refined as rotating group:
 O2(H2), O2B(H2BA)
;
_olex2_date_sample_data_collection 2017-04-10
_olex2_exptl_crystal_mounting_method 'Mounted in a polyimide loop.'
_olex2_submission_special_instructions 'No special instructions were received'
_oxdiff_exptl_absorpt_empirical_details
;
Empirical correction (ABSPACK) includes:
- Absorption correction using spherical harmonics
- Frame scaling
;
_oxdiff_exptl_absorpt_empirical_full_max 3.129
_oxdiff_exptl_absorpt_empirical_full_min 0.594

loop_
_space_group_symop_operation_xyz
'x, y, z'
'-x, y, -z'
'x+1/2, y+1/2, z'
'-x+1/2, y+1/2, -z'

loop_
_atom_site_label
_atom_site_type_symbol
_atom_site_fract_x
_atom_site_fract_y
_atom_site_fract_z
_atom_site_U_iso_or_equiv
_atom_site_adp_type
_atom_site_occupancy
_atom_site_site_symmetry_order
_atom_site_calc_flag
_atom_site_refinement_flags_posn
O1 O 0.26936(3) -0.1928(6) -0.6870(2) 0.0350(6) Uani 1 1 d .
O2 O 0.24871(3) 0.1771(6) -0.6607(2) 0.0383(6) Uani 1 1 d .
H2 H 0.2428 0.1134 -0.7210 0.057 Uiso 1 1 calc GR
C1 C 0.26463(4) 0.0154(8) -0.6304(3) 0.0297(7) Uani 1 1 d .
C2 C 0.27564(5) 0.1143(8) -0.5181(3) 0.0335(8) Uani 1 1 d .
H2A H 0.2657 0.1186 -0.4520 0.040 Uiso 1 1 calc R
H2B H 0.2803 0.3034 -0.5317 0.040 Uiso 1 1 calc R
C3 C 0.29434(4) -0.0575(8) -0.4775(3) 0.0322(8) Uani 1 1 d .
H3A H 0.3051 -0.0443 -0.5384 0.039 Uiso 1 1 calc R
H3B H 0.2902 -0.2507 -0.4712 0.039 Uiso 1 1 calc R
C4 C 0.30306(5) 0.0396(8) -0.3552(3) 0.0356(8) Uani 1 1 d .
H4A H 0.3056 0.2379 -0.3593 0.043 Uiso 1 1 calc R
H4B H 0.2927 0.0080 -0.2931 0.043 Uiso 1 1 calc R
C5 C 0.32307(5) -0.1046(8) -0.3173(3) 0.0339(8) Uani 1 1 d .
H5A H 0.3336 -0.0653 -0.3776 0.041 Uiso 1 1 calc R
H5B H 0.3207 -0.3034 -0.3175 0.041 Uiso 1 1 calc R
C6 C 0.33141(5) -0.0204(9) -0.1928(3) 0.0354(8) Uani 1 1 d .
H6A H 0.3213 -0.0729 -0.1317 0.042 Uiso 1 1 calc R
H6B H 0.3328 0.1800 -0.1905 0.042 Uiso 1 1 calc R
C7 C 0.35230(5) -0.1500(9) -0.1599(3) 0.0337(8) Uani 1 1 d .
H7A H 0.3624 -0.0959 -0.2206 0.040 Uiso 1 1 calc R
H7B H 0.3509 -0.3504 -0.1633 0.040 Uiso 1 1 calc R
C8 C 0.36069(5) -0.0693(9) -0.0345(3) 0.0344(8) Uani 1 1 d .
H8A H 0.3511 -0.1345 0.0271 0.041 Uiso 1 1 calc R
H8B H 0.3613 0.1315 -0.0289 0.041 Uiso 1 1 calc R
C9 C 0.38230(5) -0.1888(9) -0.0082(3) 0.0313(8) Uani 1 1 d .
H9 H 0.3828 -0.3901 -0.0208 0.038 Uiso 1 1 calc R
C10 C 0.39219(5) -0.1006(9) 0.1159(3) 0.0367(9) Uani 1 1 d .
H10A H 0.3833 0.0206 0.1632 0.044 Uiso 1 1 calc R
H10B H 0.3970 -0.2564 0.1647 0.044 Uiso 1 1 calc R
C11 C 0.40999(5) 0.0539(8) 0.0514(3) 0.0308(8) Uani 1 1 d .
H11 H 0.4120 0.2518 0.0683 0.037 Uiso 1 1 calc R
C12 C 0.40002(4) -0.0350(8) -0.0757(3) 0.0303(8) Uani 1 1 d .
H12 H 0.3962 0.1114 -0.1337 0.036 Uiso 1 1 calc R
C13 C 0.41902(5) -0.2145(9) -0.1036(3) 0.0287(7) Uani 1 1 d .
H13 H 0.4170 -0.4122 -0.1210 0.034 Uiso 1 1 calc R
C14 C 0.42913(5) -0.1255(8) 0.0233(3) 0.0290(7) Uani 1 1 d .
H14 H 0.4333 -0.2704 0.0813 0.035 Uiso 1 1 calc R
C15 C 0.44607(4) 0.0361(8) -0.0435(3) 0.0294(8) Uani 1 1 d .
H15 H 0.4478 0.2343 -0.0261 0.035 Uiso 1 1 calc R
C16 C 0.43618(4) -0.0547(8) -0.1709(3) 0.0281(7) Uani 1 1 d .
H16 H 0.4321 0.0901 -0.2290 0.034 Uiso 1 1 calc R
C17 C 0.45539(5) -0.2300(9) -0.1983(3) 0.0306(8) Uani 1 1 d .
H17 H 0.4536 -0.4283 -0.2154 0.037 Uiso 1 1 calc R
C18 C 0.46544(5) -0.1384(8) -0.0724(3) 0.0314(8) Uani 1 1 d .
H18 H 0.4698 -0.2826 -0.0145 0.038 Uiso 1 1 calc R
C19 C 0.48235(5) 0.0225(9) -0.1420(3) 0.0357(9) Uani 1 1 d .
H19A H 0.4963 -0.0489 -0.1284 0.043 Uiso 1 1 calc R
H19B H 0.4819 0.2214 -0.1284 0.043 Uiso 1 1 calc R
C20 C 0.47265(5) -0.0674(9) -0.2655(3) 0.0355(9) Uani 1 1 d .
H20A H 0.4817 -0.1846 -0.3134 0.043 Uiso 1 1 calc R
H20B H 0.4674 0.0864 -0.3138 0.043 Uiso 1 1 calc R
O1B O 0.27259(3) 0.4964(6) -0.1502(2) 0.0349(6) Uani 1 1 d .
O2B O 0.25283(3) 0.1206(6) -0.1215(2) 0.0350(6) Uani 1 1 d .
H2BA H 0.2466 0.1823 -0.1812 0.053 Uiso 1 1 calc GR
C1B C 0.26859(4) 0.2847(8) -0.0940(3) 0.0295(7) Uani 1 1 d .
C2B C 0.28137(4) 0.1804(8) 0.0116(3) 0.0311(7) Uani 1 1 d .
H2BB H 0.2883 0.0107 -0.0126 0.037 Uiso 1 1 calc R
H2BC H 0.2721 0.1350 0.0779 0.037 Uiso 1 1 calc R
C3B C 0.29768(5) 0.3854(8) 0.0578(3) 0.0314(8) Uani 1 1 d .
H3BA H 0.3068 0.4347 -0.0086 0.038 Uiso 1 1 calc R
H3BB H 0.2908 0.5533 0.0847 0.038 Uiso 1 1 calc R
C4B C 0.31068(5) 0.2689(8) 0.1625(3) 0.0336(8) Uani 1 1 d .
H4BA H 0.3187 0.1122 0.1333 0.040 Uiso 1 1 calc R
H4BB H 0.3014 0.2017 0.2254 0.040 Uiso 1 1 calc R
C5B C 0.32550(5) 0.4833(8) 0.2176(3) 0.0339(8) Uani 1 1 d .
H5BA H 0.3349 0.5460 0.1549 0.041 Uiso 1 1 calc R
H5BB H 0.3174 0.6425 0.2438 0.041 Uiso 1 1 calc R
C6B C 0.33821(5) 0.3775(8) 0.3247(3) 0.0347(8) Uani 1 1 d .
H6BA H 0.3473 0.2298 0.2970 0.042 Uiso 1 1 calc R
H6BB H 0.3289 0.2994 0.3845 0.042 Uiso 1 1 calc R
C7B C 0.35147(5) 0.6017(8) 0.3857(3) 0.0323(8) Uani 1 1 d .
H7BA H 0.3426 0.7584 0.4050 0.039 Uiso 1 1 calc R
H7BB H 0.3618 0.6654 0.3283 0.039 Uiso 1 1 calc R
C8B C 0.36261(5) 0.5066(8) 0.5024(3) 0.0326(8) Uani 1 1 d .
H8BA H 0.3666 0.6697 0.5488 0.039 Uiso 1 1 calc R
H8BB H 0.3528 0.4023 0.5511 0.039 Uiso 1 1 calc R
C9B C 0.38174(4) 0.3299(8) 0.4833(3) 0.0284(7) Uani 1 1 d .
H9B H 0.3790 0.1708 0.4297 0.034 Uiso 1 1 calc R
C10B C 0.39262(4) 0.2452(8) 0.6053(3) 0.0318(8) Uani 1 1 d .
H10C H 0.3855 0.3139 0.6769 0.038 Uiso 1 1 calc R
H10D H 0.3952 0.0473 0.6121 0.038 Uiso 1 1 calc R
C11B C 0.41213(5) 0.4132(8) 0.5730(3) 0.0300(8) Uani 1 1 d .
H11B H 0.4168 0.5610 0.6283 0.036 Uiso 1 1 calc R
C12B C 0.40133(4) 0.4961(8) 0.4462(3) 0.0308(8) Uani 1 1 d .
H12B H 0.3997 0.6935 0.4265 0.037 Uiso 1 1 calc R
C13B C 0.41772(4) 0.3281(8) 0.3782(3) 0.0268(7) Uani 1 1 d .
H13B H 0.4131 0.1804 0.3229 0.032 Uiso 1 1 calc R
C14B C 0.42848(4) 0.2447(8) 0.5041(3) 0.0267(7) Uani 1 1 d .
H14B H 0.4302 0.0475 0.5236 0.032 Uiso 1 1 calc R
C15B C 0.44775(4) 0.4160(8) 0.4708(3) 0.0265(7) Uani 1 1 d .
H15B H 0.4524 0.5635 0.5263 0.032 Uiso 1 1 calc R
C16B C 0.43706(4) 0.4999(8) 0.3448(3) 0.0267(7) Uani 1 1 d .
H16B H 0.4353 0.6972 0.3254 0.032 Uiso 1 1 calc R
C17B C 0.45346(4) 0.3323(8) 0.2761(3) 0.0289(8) Uani 1 1 d .
H17B H 0.4488 0.1841 0.2211 0.035 Uiso 1 1 calc R
C18B C 0.46421(4) 0.2496(8) 0.4016(3) 0.0312(8) Uani 1 1 d .
H18B H 0.4661 0.0526 0.4209 0.037 Uiso 1 1 calc R
C19B C 0.48335(5) 0.4237(9) 0.3660(3) 0.0370(9) Uani 1 1 d .
H19C H 0.4960 0.3150 0.3577 0.044 Uiso 1 1 calc R
H19D H 0.4857 0.5823 0.4188 0.044 Uiso 1 1 calc R
C20B C 0.47302(4) 0.5006(9) 0.2425(3) 0.0343(8) Uani 1 1 d .
H20C H 0.4704 0.6978 0.2331 0.041 Uiso 1 1 calc R
H20D H 0.4803 0.4274 0.1726 0.041 Uiso 1 1 calc R

loop_
_atom_site_aniso_label
_atom_site_aniso_U_11
_atom_site_aniso_U_22
_atom_site_aniso_U_33
_atom_site_aniso_U_23
_atom_site_aniso_U_13
_atom_site_aniso_U_12
O1 0.0319(10) 0.0327(16) 0.0404(13) -0.0065(12) 0.0039(9) 0.0025(10)
O2 0.0390(12) 0.0332(17) 0.0427(14) -0.0050(11) -0.0035(10) 0.0052(11)
C1 0.0254(13) 0.026(2) 0.0374(18) 0.0027(15) 0.0080(12) -0.0035(13)
C2 0.0352(15) 0.025(2) 0.0403(19) -0.0045(15) 0.0023(14) -0.0001(15)
C3 0.0270(14) 0.032(2) 0.0380(18) -0.0032(15) 0.0054(13) -0.0043(14)
C4 0.0344(15) 0.030(2) 0.042(2) -0.0066(16) 0.0013(14) 0.0013(14)
C5 0.0323(15) 0.031(2) 0.0387(19) -0.0036(15) 0.0054(13) -0.0036(14)
C6 0.0321(15) 0.040(2) 0.0342(18) -0.0043(16) 0.0053(13) -0.0004(15)
C7 0.0309(15) 0.036(2) 0.0342(18) -0.0018(15) 0.0058(13) -0.0061(15)
C8 0.0338(15) 0.041(2) 0.0286(17) 0.0036(15) 0.0079(12) -0.0060(15)
C9 0.0342(15) 0.038(2) 0.0216(16) 0.0034(15) 0.0039(12) -0.0070(15)
C10 0.0372(16) 0.050(3) 0.0229(17) 0.0039(16) 0.0067(13) -0.0090(17)
C11 0.0362(15) 0.033(2) 0.0229(16) -0.0024(14) 0.0046(12) -0.0068(14)
C12 0.0327(15) 0.036(2) 0.0228(16) 0.0034(15) 0.0036(12) -0.0066(15)
C13 0.0349(14) 0.033(2) 0.0183(15) 0.0002(14) 0.0015(11) -0.0090(15)
C14 0.0341(15) 0.032(2) 0.0209(15) 0.0048(13) 0.0025(12) -0.0066(14)
C15 0.0330(15) 0.033(2) 0.0219(15) 0.0007(14) 0.0019(12) -0.0031(14)
C16 0.0310(14) 0.035(2) 0.0179(15) 0.0033(14) 0.0039(11) -0.0048(14)
C17 0.0341(15) 0.034(2) 0.0243(16) -0.0021(15) 0.0042(12) -0.0030(15)
C18 0.0341(15) 0.034(2) 0.0264(17) 0.0026(14) 0.0002(12) -0.0023(15)
C19 0.0292(14) 0.048(3) 0.0304(18) -0.0005(16) 0.0029(13) -0.0022(15)
C20 0.0319(15) 0.047(3) 0.0275(17) 0.0011(16) 0.0058(12) -0.0005(16)
O1B 0.0343(11) 0.0303(15) 0.0401(13) 0.0055(11) 0.0018(10) -0.0039(10)
O2B 0.0344(11) 0.0319(15) 0.0388(14) 0.0033(11) 0.0001(9) -0.0023(11)
C1B 0.0259(13) 0.027(2) 0.0357(18) -0.0019(15) 0.0087(12) 0.0022(13)
C2B 0.0298(14) 0.024(2) 0.0398(19) 0.0059(15) 0.0044(13) 0.0023(13)
C3B 0.0298(15) 0.026(2) 0.0386(19) 0.0071(15) 0.0018(13) 0.0006(13)
C4B 0.0298(14) 0.027(2) 0.0441(19) 0.0112(16) 0.0022(13) -0.0013(14)
C5B 0.0334(15) 0.027(2) 0.0411(19) 0.0119(16) -0.0002(14) -0.0025(15)
C6B 0.0329(15) 0.025(2) 0.046(2) 0.0096(15) 0.0005(14) -0.0019(14)
C7B 0.0279(14) 0.030(2) 0.0395(19) 0.0060(15) 0.0053(13) 0.0005(13)
C8B 0.0301(14) 0.035(2) 0.0333(17) 0.0040(15) 0.0071(13) 0.0002(15)
C9B 0.0307(14) 0.029(2) 0.0256(16) 0.0032(14) 0.0029(12) 0.0004(14)
C10B 0.0350(15) 0.034(2) 0.0267(17) 0.0043(15) 0.0055(13) 0.0012(15)
C11B 0.0336(15) 0.030(2) 0.0260(16) -0.0003(14) 0.0039(12) 0.0004(14)
C12B 0.0309(15) 0.031(2) 0.0311(17) 0.0048(15) 0.0067(13) -0.0008(14)
C13B 0.0290(14) 0.029(2) 0.0221(15) 0.0017(14) 0.0004(11) 0.0002(13)
C14B 0.0326(14) 0.026(2) 0.0214(15) 0.0029(13) 0.0020(11) 0.0029(14)
C15B 0.0291(14) 0.030(2) 0.0204(15) 0.0013(13) 0.0002(11) 0.0013(13)
C16B 0.0288(13) 0.031(2) 0.0208(15) 0.0018(13) 0.0022(11) 0.0030(14)
C17B 0.0312(14) 0.034(2) 0.0215(16) 0.0023(15) 0.0037(12) 0.0034(14)
C18B 0.0329(14) 0.034(2) 0.0268(16) 0.0035(15) 0.0018(12) 0.0069(15)
C19B 0.0285(15) 0.053(3) 0.0301(18) -0.0009(16) 0.0027(12) 0.0069(16)
C20B 0.0282(14) 0.046(2) 0.0287(17) 0.0032(16) 0.0067(12) 0.0052(15)

loop_
_atom_type_symbol
_atom_type_description
_atom_type_scat_dispersion_real
_atom_type_scat_dispersion_imag
_atom_type_scat_source
C C 0.0181 0.0091 'International Tables Vol C Tables 4.2.6.8 and 6.1.1.4'
H H 0.0000 0.0000 'International Tables Vol C Tables 4.2.6.8 and 6.1.1.4'
O O 0.0492 0.0322 'International Tables Vol C Tables 4.2.6.8 and 6.1.1.4'

loop_
_exptl_crystal_face_index_h
_exptl_crystal_face_index_k
_exptl_crystal_face_index_l
_exptl_crystal_face_perp_dist
-2 0 7 0.0301
1 0 -7 0.0364
-9 -3 0 0.1291
0 2 6 0.0466
-41 0 -1 0.0110
41 0 1 0.0010

loop_
_geom_angle_atom_site_label_1
_geom_angle_atom_site_label_2
_geom_angle_atom_site_label_3
_geom_angle
O1 C1 O2 123.4(3)
O1 C1 C2 124.4(3)
O2 C1 C2 112.2(3)
C1 C2 C3 115.7(3)
C2 C3 C4 111.9(3)
C5 C4 C3 113.9(3)
C4 C5 C6 114.6(3)
C5 C6 C7 114.0(3)
C6 C7 C8 114.4(3)
C7 C8 C9 112.8(3)
C8 C9 C10 115.1(3)
C8 C9 C12 113.5(3)
C12 C9 C10 89.6(2)
C11 C10 C9 91.6(2)
C10 C11 C12 88.8(2)
C14 C11 C10 114.7(3)
C14 C11 C12 89.3(2)
C9 C12 C11 90.0(2)
C13 C12 C9 114.5(3)
C13 C12 C11 90.7(2)
C12 C13 C14 89.5(2)
C12 C13 C16 112.9(3)
C16 C13 C14 89.9(2)
C11 C14 C13 90.4(2)
C15 C14 C11 112.5(3)
C15 C14 C13 90.2(2)
C14 C15 C16 90.1(2)
C14 C15 C18 113.6(3)
C18 C15 C16 89.1(2)
C13 C16 C15 89.8(2)
C17 C16 C13 113.7(3)
C17 C16 C15 90.5(2)
C16 C17 C18 89.8(2)
C16 C17 C20 113.4(3)
C20 C17 C18 89.3(2)
C15 C18 C17 90.5(2)
C15 C18 C19 113.7(3)
C19 C18 C17 89.4(2)
C18 C19 C20 90.8(3)
C19 C20 C17 90.4(2)
O1B C1B O2B 123.4(3)
O1B C1B C2B 123.7(3)
O2B C1B C2B 112.9(3)
C1B C2B C3B 114.2(3)
C4B C3B C2B 112.5(3)
C3B C4B C5B 112.6(3)
C6B C5B C4B 114.2(3)
C5B C6B C7B 113.4(3)
C6B C7B C8B 114.2(3)
C9B C8B C7B 115.2(3)
C8B C9B C10B 112.7(3)
C8B C9B C12B 114.1(3)
C12B C9B C10B 90.2(2)
C11B C10B C9B 91.3(2)
C10B C11B C12B 89.2(2)
C14B C11B C10B 113.5(3)
C14B C11B C12B 89.7(2)
C9B C12B C11B 89.3(2)
C13B C12B C9B 114.8(3)
C13B C12B C11B 89.9(2)
C12B C13B C14B 90.3(2)
C12B C13B C16B 113.1(3)
C16B C13B C14B 89.9(2)
C11B C14B C13B 90.1(2)
C11B C14B C15B 113.0(3)
C15B C14B C13B 90.1(2)
C14B C15B C16B 90.1(2)
C18B C15B C14B 113.5(3)
C18B C15B C16B 89.7(2)
C13B C16B C15B 89.9(2)
C17B C16B C13B 113.2(3)
C17B C16B C15B 90.1(2)
C16B C17B C18B 90.0(2)
C16B C17B C20B 114.0(3)
C20B C17B C18B 89.5(2)
C15B C18B C17B 90.2(2)
C15B C18B C19B 113.3(3)
C19B C18B C17B 89.1(2)
C18B C19B C20B 91.0(2)
C17B C20B C19B 90.4(2)

loop_
_geom_bond_atom_site_label_1
_geom_bond_atom_site_label_2
_geom_bond_distance
O1 C1 1.220(4)
O2 C1 1.325(4)
C1 C2 1.493(5)
C2 C3 1.521(5)
C3 C4 1.523(4)
C4 C5 1.514(4)
C5 C6 1.518(4)
C6 C7 1.519(4)
C7 C8 1.524(4)
C8 C9 1.526(5)
C9 C10 1.556(4)
C9 C12 1.551(4)
C10 C11 1.541(4)
C11 C12 1.588(4)
C11 C14 1.535(5)
C12 C13 1.528(5)
C13 C14 1.590(4)
C13 C16 1.539(4)
C14 C15 1.530(4)
C15 C16 1.592(4)
C15 C18 1.536(5)
C16 C17 1.526(5)
C17 C18 1.583(4)
C17 C20 1.549(4)
C18 C19 1.542(4)
C19 C20 1.548(4)
O1B C1B 1.220(4)
O2B C1B 1.317(4)
C1B C2B 1.500(4)
C2B C3B 1.522(4)
C3B C4B 1.521(4)
C4B C5B 1.525(5)
C5B C6B 1.513(4)
C6B C7B 1.526(5)
C7B C8B 1.531(4)
C8B C9B 1.510(4)
C9B C10B 1.560(4)
C9B C12B 1.548(4)
C10B C11B 1.535(4)
C11B C12B 1.600(4)
C11B C14B 1.532(4)
C12B C13B 1.527(4)
C13B C14B 1.590(4)
C13B C16B 1.539(4)
C14B C15B 1.533(4)
C15B C16B 1.591(4)
C15B C18B 1.533(4)
C16B C17B 1.531(4)
C17B C18B 1.586(4)
C17B C20B 1.542(4)
C18B C19B 1.540(5)
C19B C20B 1.548(4)

loop_
_exptl_oxdiff_crystal_face_indexfrac_h
_exptl_oxdiff_crystal_face_indexfrac_k
_exptl_oxdiff_crystal_face_indexfrac_l
_exptl_oxdiff_crystal_face_x
_exptl_oxdiff_crystal_face_y
_exptl_oxdiff_crystal_face_z
-2.0329 0.0020 7.0012 -0.6818 0.6574 0.2652
1.0331 -0.0019 -7.0012 0.6965 -0.6389 -0.2698
-9.0070 -2.9981 0.0052 -0.1917 0.1950 -0.9437
-0.0226 2.0005 5.9977 -0.3939 0.5125 0.8366
-40.9866 0.0008 -0.9993 0.7019 0.6678 -0.2288
40.9866 -0.0008 0.9993 -0.7019 -0.6678 0.2288
